data_7150318
loop_
_publ_author_name
'Reisinger, Ales'
'Bernhardt, Paul V.'
'Wentrup, Curt'

_publ_section_title
;
 Synthesis of 1,3-diazepines and ring contraction to cyanopyrroles.
;
_journal_issue 2
_journal_name_full 'Organic &amp; biomolecular chemistry'
_journal_page_first 246
_journal_page_last 256
_journal_paper_doi 10.1039/b311247k
_journal_volume 2
_journal_year 2004
_chemical_compound_source 'synthesis as described'
_chemical_formula_moiety 'C25 H38 N6'
_chemical_formula_structural 'C25 H38 N6'
_chemical_formula_sum 'C25 H38 N6'
_chemical_formula_weight 422.61
_space_group_IT_number 2
_symmetry_cell_setting triclinic
_symmetry_Int_Tables_number 2
_symmetry_space_group_name_Hall '-P 1'
_symmetry_space_group_name_H-M 'P -1'
_atom_sites_solution_hydrogens geom
_atom_sites_solution_primary direct
_atom_sites_solution_secondary difmap
_audit_conform_dict_location ftp://ftp.iucr.org/cifdics/cif_core.dic
_audit_conform_dict_name cif_core.dic
_audit_conform_dict_version 2.1
_audit_creation_date 2003-08-20T16:34:20-00:00
_audit_creation_method 'WinGX routine CIF_UPDATE'
_cell_angle_alpha 65.573(6)
_cell_angle_beta 79.700(6)
_cell_angle_gamma 63.521(6)
_cell_formula_units_Z 2
_cell_length_a 10.9884(9)
_cell_length_b 11.953(1)
_cell_length_c 12.2879(8)
_cell_measurement_reflns_used 25
_cell_measurement_temperature 296(2)
_cell_measurement_theta_max 13.267
_cell_measurement_theta_min 10.322
_cell_measurement_wavelength 0.71073
_cell_volume 1315.3(2)
_computing_cell_refinement 'CAD4 Express (Enraf Nonius, 1994)'
_computing_data_collection 'CAD4 Express (Enraf Nonius, 1994)'
_computing_data_reduction 'XCAD4 (Harms & Wocadlo, 1995)'
_computing_molecular_graphics 'Ortep-3 for Windows (Farrugia, 1997)'
_computing_publication_material 'WinGX publication routines (Farrugia, 1999)'
_computing_structure_refinement 'SHELXL-97 (Sheldrick, 1997)'
_diffrn_ambient_temperature 296(2)
_diffrn_detector 'scintillation LiI'
_diffrn_detector_dtime 1.195
_diffrn_measured_fraction_theta_full 0.999
_diffrn_measured_fraction_theta_max 0.999
_diffrn_measurement_device '\k-geometry diffractometer'
_diffrn_measurement_device_type 'Enraf Nonius TurboCAD4'
_diffrn_measurement_method 'non-profiled omega/2theta scans'
_diffrn_orient_matrix_type
;
x-axis points to radiation source
the matrix is specified in reciprocal space
;
_diffrn_orient_matrix_UB_11 -0.38257E-1
_diffrn_orient_matrix_UB_12 0.53091E-1
_diffrn_orient_matrix_UB_13 0.52535E-1
_diffrn_orient_matrix_UB_21 -0.06044
_diffrn_orient_matrix_UB_22 -0.48146E-1
_diffrn_orient_matrix_UB_23 0.38726E-1
_diffrn_orient_matrix_UB_31 0.72255E-1
_diffrn_orient_matrix_UB_32 -0.71174E-1
_diffrn_orient_matrix_UB_33 0.61072E-1
_diffrn_radiation_monochromator graphite
_diffrn_radiation_probe x-ray
_diffrn_radiation_type MoK\a
_diffrn_radiation_wavelength 0.71073
_diffrn_reflns_av_R_equivalents 0.0442
_diffrn_reflns_av_unetI/netI 0.0297
_diffrn_reflns_limit_h_max 13
_diffrn_reflns_limit_h_min 0
_diffrn_reflns_limit_k_max 14
_diffrn_reflns_limit_k_min -12
_diffrn_reflns_limit_l_max 14
_diffrn_reflns_limit_l_min -14
_diffrn_reflns_number 4922
_diffrn_reflns_theta_full 24.97
_diffrn_reflns_theta_max 24.97
_diffrn_reflns_theta_min 1.82
_diffrn_source 'Enraf Nonius FR590'
_diffrn_standards_decay_% 6
_diffrn_standards_interval_time 120
_diffrn_standards_number 3
_exptl_absorpt_coefficient_mu 0.065
_exptl_absorpt_correction_T_max 0.9988
_exptl_absorpt_correction_T_min 0.9501
_exptl_absorpt_correction_type psi-scan
_exptl_absorpt_process_details
;
North A.C.T., Phillips D.C. & Mathews F.S. (1968) Acta. Cryst. A24, 351
Number of psi-scan sets used was   2
Theta correction was applied.
Averaged transmission function was used.
No Fourier smoothing was applied.
;
_exptl_crystal_colour colourless
_exptl_crystal_density_diffrn 1.067
_exptl_crystal_density_method 'not measured'
_exptl_crystal_description prism
_exptl_crystal_F_000 460
_exptl_crystal_size_max 0.5
_exptl_crystal_size_mid 0.3
_exptl_crystal_size_min 0.2
_refine_diff_density_max 0.336
_refine_diff_density_min -0.294
_refine_diff_density_rms 0.04
_refine_ls_extinction_method none
_refine_ls_goodness_of_fit_ref 1.024
_refine_ls_hydrogen_treatment constr
_refine_ls_matrix_type full
_refine_ls_number_parameters 282
_refine_ls_number_reflns 4622
_refine_ls_number_restraints 0
_refine_ls_restrained_S_all 1.024
_refine_ls_R_factor_all 0.0987
_refine_ls_R_factor_gt 0.0577
_refine_ls_shift/su_max 0
_refine_ls_shift/su_mean 0
_refine_ls_structure_factor_coef Fsqd
_refine_ls_weighting_details 'calc w=1/[\s^2^(Fo^2^)+(0.0940P)^2^+0.3557P] where P=(Fo^2^+2Fc^2^)/3'
_refine_ls_weighting_scheme calc
_refine_ls_wR_factor_gt 0.1555
_refine_ls_wR_factor_ref 0.1826
_reflns_number_gt 2840
_reflns_number_total 4622
_reflns_threshold_expression >2sigma(I)
_cod_data_source_file b311247k.txt
_cod_data_source_block 1420ar2
_cod_database_code 7150318
_exptl_absorpt_factor_mur 0
_exptl_absorpt_correction_t_ave 0.9669
_diffrn_standards_decay_corr_max 1.115
_diffrn_standards_decay_corr_min 0.978

loop_
_symmetry_equiv_pos_as_xyz
'x, y, z'
'-x, -y, -z'

loop_
_atom_site_label
_atom_site_type_symbol
_atom_site_fract_x
_atom_site_fract_y
_atom_site_fract_z
_atom_site_U_iso_or_equiv
_atom_site_adp_type
_atom_site_occupancy
_atom_site_symmetry_multiplicity
_atom_site_calc_flag
_atom_site_refinement_flags
_atom_site_disorder_assembly
_atom_site_disorder_group
N1A N -0.14872(18) 0.82595(18) 0.26699(15) 0.0532(5) Uani 1 1 d . A .
H1A H -0.2175 0.8933 0.2248 0.064 Uiso 1 1 d R . .
N2A N -0.1872(2) 0.90548(19) 0.42565(18) 0.0623(5) Uani 1 1 d . . .
N12A N 0.1448(2) 0.5842(2) 0.6007(2) 0.0789(7) Uani 1 1 d . . .
C2A C -0.1128(2) 0.8100(2) 0.37457(19) 0.0490(5) Uani 1 1 d . A .
C3A C 0.0025(2) 0.6902(2) 0.41107(19) 0.0495(5) Uani 1 1 d . . .
C4A C 0.0335(2) 0.6348(2) 0.3225(2) 0.0535(6) Uani 1 1 d . A .
H4A H 0.1029 0.5523 0.3254 0.064 Uiso 1 1 d R . .
C5A C -0.0609(2) 0.7210(2) 0.23368(19) 0.0515(5) Uani 1 1 d . . .
C6A C -0.2857(3) 0.8744(3) 0.5173(2) 0.0708(7) Uani 1 1 d . A .
H6A H -0.3538 0.9598 0.5225 0.085 Uiso 1 1 d R . .
C7A C -0.2219(4) 0.7825(4) 0.6411(3) 0.1123(12) Uani 1 1 d . . .
H7A1 H -0.1761 0.8226 0.6627 0.168 Uiso 1 1 d R A .
H7A2 H -0.1575 0.6966 0.6392 0.168 Uiso 1 1 d R . .
H7A3 H -0.2909 0.7701 0.6989 0.168 Uiso 1 1 d R . .
C8A C -0.3630(3) 0.8176(4) 0.4816(4) 0.1120(12) Uani 1 1 d . . .
H8A1 H -0.4041 0.8759 0.404 0.168 Uiso 1 1 d R A .
H8A2 H -0.4322 0.8056 0.5393 0.168 Uiso 1 1 d R . .
H8A3 H -0.299 0.7315 0.4798 0.168 Uiso 1 1 d R . .
C9A1 C -0.1255(5) 0.9863(5) 0.4262(4) 0.0648(15) Uiso 0.616(8) 1 d P A 1
H9A1 H -0.0513 0.9315 0.4851 0.078 Uiso 0.616(8) 1 d PR A 1
C9A2 C -0.1983(7) 1.0429(7) 0.3638(6) 0.061(2) Uiso 0.384(8) 1 d P A 2
H9A2 H -0.2731 1.0945 0.3056 0.073 Uiso 0.384(8) 1 d PR A 2
C10A C -0.0670(4) 1.0431(3) 0.3000(3) 0.0943(10) Uani 1 1 d . . .
H10A H -0.0031 0.9697 0.2775 0.141 Uiso 0.616(8) 1 d PR A 1
H10B H -0.0222 1.0952 0.3021 0.141 Uiso 0.616(8) 1 d PR A 1
H10C H -0.1401 1.0997 0.2427 0.141 Uiso 0.616(8) 1 d PR A 1
H10D H -0.0481 1.0015 0.2432 0.141 Uiso 0.384(8) 1 d PR A 2
H10E H 0.0064 0.9937 0.3568 0.141 Uiso 0.384(8) 1 d PR A 2
H10F H -0.0764 1.1346 0.2591 0.141 Uiso 0.384(8) 1 d PR A 2
C11A C -0.2258(3) 1.1098(3) 0.4551(3) 0.0956(10) Uani 1 1 d . . .
H11A H -0.2648 1.0801 0.5324 0.143 Uiso 0.616(8) 1 d PR A 1
H11B H -0.2968 1.1654 0.3958 0.143 Uiso 0.616(8) 1 d PR A 1
H11C H -0.1789 1.1609 0.4552 0.143 Uiso 0.616(8) 1 d PR A 1
H11D H -0.3087 1.1097 0.4965 0.143 Uiso 0.384(8) 1 d PR A 2
H11E H -0.235 1.2011 0.4139 0.143 Uiso 0.384(8) 1 d PR A 2
H11F H -0.1522 1.0602 0.5117 0.143 Uiso 0.384(8) 1 d PR A 2
C12A C 0.0800(2) 0.6331(2) 0.5169(2) 0.0577(6) Uani 1 1 d . A .
N1B N -0.27335(18) 0.65798(19) 0.17229(15) 0.0542(5) Uani 1 1 d . A .
H1B H -0.2371 0.595 0.2392 0.065 Uiso 1 1 d R . .
N2B N -0.4761(2) 0.6187(2) 0.19043(18) 0.0648(6) Uani 1 1 d . . .
N12B N -0.6171(3) 0.9156(3) -0.1224(2) 0.1012(9) Uani 1 1 d . . .
C2B C -0.3964(2) 0.6892(2) 0.1303(2) 0.0541(6) Uani 1 1 d . A .
C3B C -0.4147(2) 0.7948(2) 0.0212(2) 0.0600(6) Uani 1 1 d . . .
C4B C -0.3004(3) 0.8258(2) -0.0012(2) 0.0632(7) Uani 1 1 d . A .
H4B H -0.2862 0.893 -0.0681 0.076 Uiso 1 1 d R . .
C5B C -0.2137(2) 0.7390(2) 0.09355(19) 0.0546(6) Uani 1 1 d . . .
C6B C -0.5760(3) 0.6675(3) 0.2750(3) 0.0793(8) Uani 1 1 d . B .
H6B1 H -0.6354 0.6199 0.2982 0.095 Uiso 0.521(9) 1 d PR B 1
C7B1 C -0.6635(9) 0.8172(9) 0.2343(8) 0.123(3) Uiso 0.521(9) 1 d P B 1
H7B1 H -0.7124 0.8458 0.1633 0.185 Uiso 0.521(9) 1 d PR B 1
H7B2 H -0.6076 0.8653 0.2173 0.185 Uiso 0.521(9) 1 d PR B 1
H7B3 H -0.7269 0.8356 0.296 0.185 Uiso 0.521(9) 1 d PR B 1
C8B1 C -0.5023(7) 0.6312(9) 0.3919(7) 0.091(2) Uiso 0.521(9) 1 d P B 1
H8B1 H -0.4443 0.5364 0.4239 0.136 Uiso 0.521(9) 1 d PR B 1
H8B2 H -0.569 0.654 0.4502 0.136 Uiso 0.521(9) 1 d PR B 1
H8B3 H -0.4486 0.682 0.3723 0.136 Uiso 0.521(9) 1 d PR B 1
C7B2 C -0.7023(8) 0.7815(8) 0.1957(7) 0.097(3) Uiso 0.479(9) 1 d P B 2
H7B4 H -0.7324 0.7446 0.1552 0.145 Uiso 0.479(9) 1 d PR B 2
H7B5 H -0.6785 0.8522 0.1378 0.145 Uiso 0.479(9) 1 d PR B 2
H7B6 H -0.7741 0.8177 0.2452 0.145 Uiso 0.479(9) 1 d PR B 2
C8B2 C -0.5261(9) 0.7176(12) 0.3410(9) 0.115(3) Uiso 0.479(9) 1 d P B 2
H8B4 H -0.4487 0.6454 0.3892 0.172 Uiso 0.479(9) 1 d PR B 2
H8B5 H -0.5968 0.7536 0.3913 0.172 Uiso 0.479(9) 1 d PR B 2
H8B6 H -0.5003 0.7876 0.2845 0.172 Uiso 0.479(9) 1 d PR B 2
C9B1 C -0.4219(5) 0.4786(5) 0.2140(5) 0.0678(16) Uiso 0.614(8) 1 d P C 1
H9B1 H -0.3666 0.4278 0.2871 0.081 Uiso 0.614(8) 1 d PR C 1
C9B2 C -0.4766(8) 0.5305(8) 0.1375(7) 0.070(3) Uiso 0.386(8) 1 d P C 2
H9B2 H -0.5324 0.5845 0.0646 0.084 Uiso 0.386(8) 1 d PR C 2
C10B C -0.3334(4) 0.4471(4) 0.1093(3) 0.1051(11) Uani 1 1 d . . .
H10G H -0.2614 0.4758 0.0968 0.158 Uiso 0.614(8) 1 d PR C 1
H10H H -0.388 0.4943 0.0382 0.158 Uiso 0.614(8) 1 d PR C 1
H10I H -0.2952 0.3517 0.1278 0.158 Uiso 0.614(8) 1 d PR C 1
H10J H -0.2941 0.5059 0.0529 0.158 Uiso 0.386(8) 1 d PR C 2
H10K H -0.3357 0.3886 0.0755 0.158 Uiso 0.386(8) 1 d PR C 2
H10L H -0.2794 0.3937 0.1812 0.158 Uiso 0.386(8) 1 d PR C 2
C11B C -0.5338(4) 0.4298(4) 0.2286(4) 0.1087(12) Uani 1 1 d . . .
H11G H -0.5919 0.4475 0.2933 0.163 Uiso 0.614(8) 1 d PR C 1
H11H H -0.4934 0.3346 0.2457 0.163 Uiso 0.614(8) 1 d PR C 1
H11I H -0.5863 0.4772 0.1561 0.163 Uiso 0.614(8) 1 d PR C 1
H11J H -0.6249 0.4796 0.249 0.163 Uiso 0.386(8) 1 d PR C 2
H11K H -0.4781 0.3766 0.2994 0.163 Uiso 0.386(8) 1 d PR C 2
H11L H -0.5344 0.3715 0.1937 0.163 Uiso 0.386(8) 1 d PR C 2
C12B C -0.5280(3) 0.8603(3) -0.0573(2) 0.0737(8) Uani 1 1 d . C .
C13 C -0.0724(2) 0.7185(3) 0.1140(2) 0.0601(6) Uani 1 1 d . A .
C14 C 0.0300(3) 0.5820(3) 0.1090(3) 0.0855(9) Uani 1 1 d . . .
H14A H 0.1194 0.5704 0.1214 0.128 Uiso 1 1 d R A .
H14B H 0.0259 0.5794 0.0327 0.128 Uiso 1 1 d R . .
H14C H 0.0103 0.5107 0.171 0.128 Uiso 1 1 d R . .
C15 C -0.0406(3) 0.8335(4) 0.0155(2) 0.0936(10) Uani 1 1 d . . .
H15A H 0.0494 0.8196 0.0289 0.14 Uiso 1 1 d R A .
H15B H -0.1049 0.9191 0.0181 0.14 Uiso 1 1 d R . .
H15C H -0.045 0.8325 -0.0614 0.14 Uiso 1 1 d R . .
H6B2 H -0.609(7) 0.588(7) 0.335(6) 0.112 Uiso 0.479(9) 1 d P B 2

loop_
_atom_site_aniso_label
_atom_site_aniso_U_11
_atom_site_aniso_U_22
_atom_site_aniso_U_33
_atom_site_aniso_U_23
_atom_site_aniso_U_13
_atom_site_aniso_U_12
N1A 0.0442(10) 0.0517(11) 0.0479(10) -0.0089(9) -0.0174(8) -0.0094(9)
N2A 0.0643(12) 0.0534(11) 0.0640(12) -0.0215(10) 0.0051(10) -0.0227(10)
N12A 0.0765(15) 0.0771(15) 0.0668(14) -0.0060(11) -0.0357(12) -0.0245(12)
C2A 0.0463(11) 0.0453(12) 0.0468(12) -0.0097(10) -0.0107(9) -0.0148(10)
C3A 0.0435(11) 0.0468(12) 0.0482(12) -0.0085(10) -0.0153(9) -0.0133(10)
C4A 0.0434(12) 0.0498(12) 0.0603(14) -0.0179(11) -0.0109(10) -0.0122(10)
C5A 0.0453(12) 0.0567(13) 0.0505(12) -0.0170(11) -0.0065(10) -0.0201(11)
C6A 0.0617(15) 0.0664(16) 0.0745(17) -0.0255(14) 0.0049(13) -0.0211(13)
C7A 0.118(3) 0.128(3) 0.0676(19) -0.0117(19) 0.0084(19) -0.057(2)
C8A 0.074(2) 0.143(3) 0.143(3) -0.068(3) 0.024(2) -0.061(2)
C10A 0.113(3) 0.083(2) 0.097(2) -0.0304(18) 0.018(2) -0.059(2)
C11A 0.097(2) 0.081(2) 0.125(3) -0.057(2) 0.007(2) -0.0368(18)
C12A 0.0536(13) 0.0508(13) 0.0599(14) -0.0100(11) -0.0164(12) -0.0183(11)
N1B 0.0505(10) 0.0580(11) 0.0423(10) -0.0065(9) -0.0172(8) -0.0176(9)
N2B 0.0645(13) 0.0681(13) 0.0634(12) -0.0222(11) -0.0019(10) -0.0303(11)
N12B 0.0934(18) 0.0883(18) 0.0957(18) -0.0187(15) -0.0580(16) -0.0094(15)
C2B 0.0501(12) 0.0538(13) 0.0526(13) -0.0138(11) -0.0158(10) -0.0168(11)
C3B 0.0618(14) 0.0556(14) 0.0520(13) -0.0095(11) -0.0252(11) -0.0162(12)
C4B 0.0746(16) 0.0601(14) 0.0476(13) -0.0045(11) -0.0166(12) -0.0302(13)
C5B 0.0573(13) 0.0611(14) 0.0425(12) -0.0139(11) -0.0104(10) -0.0234(12)
C6B 0.0575(16) 0.082(2) 0.094(2) -0.0347(17) -0.0009(15) -0.0238(15)
C10B 0.113(3) 0.089(2) 0.128(3) -0.058(2) 0.018(2) -0.044(2)
C11B 0.115(3) 0.100(2) 0.135(3) -0.042(2) 0.012(2) -0.070(2)
C12B 0.0773(17) 0.0602(15) 0.0681(16) -0.0119(13) -0.0357(15) -0.0137(14)
C13 0.0545(13) 0.0798(17) 0.0483(13) -0.0225(12) -0.0023(10) -0.0305(13)
C14 0.0619(16) 0.122(3) 0.085(2) -0.0648(19) 0.0010(14) -0.0252(17)
C15 0.100(2) 0.138(3) 0.0587(16) -0.0188(17) 0.0020(16) -0.080(2)

loop_
_atom_type_symbol
_atom_type_description
_atom_type_scat_dispersion_real
_atom_type_scat_dispersion_imag
_atom_type_scat_source
C C 0.0033 0.0016 'International Tables Vol C Tables 4.2.6.8 and 6.1.1.4'
H H 0 0 'International Tables Vol C Tables 4.2.6.8 and 6.1.1.4'
N N 0.0061 0.0033 'International Tables Vol C Tables 4.2.6.8 and 6.1.1.4'

loop_
_geom_angle_atom_site_label_1
_geom_angle_atom_site_label_2
_geom_angle_atom_site_label_3
_geom_angle
_geom_angle_site_symmetry_1
_geom_angle_site_symmetry_3
_geom_angle_publ_flag
C2A N1A C5A 111.33(17) . . ?
C2A N2A C9A1 116.5(2) . . ?
C2A N2A C9A2 119.7(3) . . ?
C9A1 N2A C9A2 40.7(3) . . ?
C2A N2A C6A 116.1(2) . . ?
C9A1 N2A C6A 121.5(2) . . ?
C9A2 N2A C6A 121.1(3) . . ?
N1A C2A C3A 106.02(19) . . ?
N1A C2A N2A 121.32(19) . . ?
C3A C2A N2A 132.6(2) . . ?
C2A C3A C4A 107.94(18) . . ?
C2A C3A C12A 126.7(2) . . ?
C4A C3A C12A 125.34(19) . . ?
C5A C4A C3A 107.71(19) . . ?
C4A C5A N1A 106.99(19) . . ?
C4A C5A C13 130.9(2) . . ?
N1A C5A C13 122.02(19) . . ?
N2A C6A C8A 111.5(2) . . ?
N2A C6A C7A 113.1(2) . . ?
C8A C6A C7A 111.0(3) . . ?
N2A C9A1 C11A 112.8(3) . . ?
N2A C9A1 C10A 110.1(3) . . ?
C11A C9A1 C10A 106.2(3) . . ?
N2A C9A2 C10A 110.5(5) . . ?
N2A C9A2 C11A 109.8(5) . . ?
C10A C9A2 C11A 108.1(5) . . ?
C9A2 C10A C9A1 37.8(3) . . ?
C9A1 C11A C9A2 37.7(3) . . ?
N12A C12A C3A 177.9(3) . . ?
C5B N1B C2B 111.41(18) . . ?
C2B N2B C9B1 118.9(2) . . ?
C2B N2B C9B2 114.3(3) . . ?
C9B1 N2B C9B2 41.1(3) . . ?
C2B N2B C6B 117.2(2) . . ?
C9B1 N2B C6B 117.2(3) . . ?
C9B2 N2B C6B 126.1(3) . . ?
N1B C2B C3B 105.6(2) . . ?
N1B C2B N2B 123.3(2) . . ?
C3B C2B N2B 131.0(2) . . ?
C2B C3B C4B 108.43(19) . . ?
C2B C3B C12B 126.1(2) . . ?
C4B C3B C12B 125.5(2) . . ?
C5B C4B C3B 107.5(2) . . ?
C4B C5B N1B 107.0(2) . . ?
C4B C5B C13 130.8(2) . . ?
N1B C5B C13 122.05(19) . . ?
N2B C6B C8B2 112.7(4) . . ?
N2B C6B C7B1 117.5(4) . . ?
C8B2 C6B C7B1 74.2(5) . . ?
N2B C6B C7B2 104.2(4) . . ?
C8B2 C6B C7B2 111.8(5) . . ?
C7B1 C6B C7B2 37.8(4) . . ?
N2B C6B C8B1 110.3(3) . . ?
C8B2 C6B C8B1 34.1(4) . . ?
C7B1 C6B C8B1 104.8(5) . . ?
C7B2 C6B C8B1 139.3(4) . . ?
N2B C9B1 C11B 112.1(3) . . ?
N2B C9B1 C10B 110.6(3) . . ?
C11B C9B1 C10B 106.1(3) . . ?
N2B C9B2 C10B 110.5(5) . . ?
N2B C9B2 C11B 109.5(5) . . ?
C10B C9B2 C11B 106.8(5) . . ?
C9B2 C10B C9B1 38.6(3) . . ?
C9B1 C11B C9B2 38.1(3) . . ?
N12B C12B C3B 177.8(3) . . ?
C5B C13 C5A 111.41(19) . . ?
C5B C13 C14 108.9(2) . . ?
C5A C13 C14 109.4(2) . . ?
C5B C13 C15 109.0(2) . . ?
C5A C13 C15 108.2(2) . . ?
C14 C13 C15 109.9(2) . . ?

loop_
_geom_bond_atom_site_label_1
_geom_bond_atom_site_label_2
_geom_bond_distance
_geom_bond_site_symmetry_2
_geom_bond_publ_flag
N1A C2A 1.360(3) . ?
N1A C5A 1.370(3) . ?
N2A C2A 1.394(3) . ?
N2A C9A1 1.409(5) . ?
N2A C9A2 1.453(7) . ?
N2A C6A 1.467(3) . ?
N12A C12A 1.141(3) . ?
C2A C3A 1.383(3) . ?
C3A C4A 1.414(3) . ?
C3A C12A 1.424(3) . ?
C4A C5A 1.360(3) . ?
C5A C13 1.512(3) . ?
C6A C8A 1.507(4) . ?
C6A C7A 1.525(4) . ?
C9A1 C11A 1.537(5) . ?
C9A1 C10A 1.562(5) . ?
C9A2 C10A 1.514(7) . ?
C9A2 C11A 1.547(7) . ?
N1B C5B 1.367(3) . ?
N1B C2B 1.369(3) . ?
N2B C2B 1.391(3) . ?
N2B C9B1 1.419(5) . ?
N2B C9B2 1.452(7) . ?
N2B C6B 1.465(4) . ?
N12B C12B 1.141(3) . ?
C2B C3B 1.379(3) . ?
C3B C4B 1.414(3) . ?
C3B C12B 1.424(3) . ?
C4B C5B 1.363(3) . ?
C5B C13 1.510(3) . ?
C6B C8B2 1.474(9) . ?
C6B C7B1 1.508(9) . ?
C6B C7B2 1.559(8) . ?
C6B C8B1 1.580(7) . ?
C9B1 C11B 1.535(5) . ?
C9B1 C10B 1.540(6) . ?
C9B2 C10B 1.511(8) . ?
C9B2 C11B 1.551(8) . ?
C13 C14 1.534(4) . ?
C13 C15 1.542(4) . ?
